data_7107435
loop_
_publ_author_name
'Mangayarkarasi Nagarathinam'
'Anjana Chanthapally'
'Saul Lapidus'
'Peter W. Stephens'
'Jagadese J. Vittal'

_publ_section_title
;
 Mechanochemical Reactions of Coordination Polymers by Grinding with KBr
;
_journal_name_full Chem.Commun.
_journal_page_first 2585
_journal_paper_doi 10.1039/c2cc17358a
_journal_volume 48
_journal_year 2012
_chemical_formula_moiety 'C12 H10 Br2 Cd N2'
_chemical_formula_sum 'C12 H10 Br2 Cd N2'
_chemical_formula_weight 454.43
_chemical_name_systematic
;
?
;
_space_group_IT_number 2
_symmetry_cell_setting triclinic
_symmetry_Int_Tables_number 2
_symmetry_space_group_name_Hall '-P 1'
_symmetry_space_group_name_H-M 'P -1'
_cell_angle_alpha 79.568(3)
_cell_angle_beta 86.280(4)
_cell_angle_gamma 86.248(6)
_cell_formula_units_Z 1
_cell_length_a 3.91426(17)
_cell_length_b 8.8696(8)
_cell_length_c 9.4343(5)
_cell_measurement_temperature 295
_cell_volume 320.97(4)
_computing_cell_refinement TOPAS-Academic
_computing_data_collection SPEC
_computing_data_reduction TOPAS-Academic
_computing_structure_refinement TOPAS-Academic
_computing_structure_solution TOPAS-Academic
_diffrn_ambient_temperature 295
_diffrn_detector 'NaI scintillation counter'
_diffrn_measurement_device_type 'Huber diffractometer'
_diffrn_radiation_monochromator 'Si(111) channel cut'
_diffrn_radiation_type synchrotron
_diffrn_radiation_wavelength 0.700142
_diffrn_source synchrotron
_pd_block_diffractogram_id CdBrbpe
_pd_instr_location
;
X16C, National Synchrotron Light Source, Brookhaven National Laboratory
;
_pd_meas_2theta_range_inc 0.005
_pd_meas_2theta_range_max 30.0
_pd_meas_2theta_range_min 4.0
_pd_meas_number_of_points 5201
_pd_meas_scan_method step
_pd_proc_2theta_range_inc 0.005
_pd_proc_2theta_range_max 30.0
_pd_proc_2theta_range_min 4.0
_pd_proc_info_excluded_regions none
_pd_proc_ls_background_function
;
Chebyshev polynomial with 10 coefficients
;
_pd_proc_ls_pref_orient_corr
;
none
;
_pd_proc_ls_profile_function
;
Simple_Axial_model function with Rp=9999,Rs=330 in TOPAS-Academic
;
_pd_proc_ls_prof_R_factor 0.05234
_pd_proc_ls_prof_wR_expected 0.0292
_pd_proc_ls_prof_wR_factor 0.06702
_pd_proc_wavelength 0.700142
_pd_spec_mounting
;
capillary
;
_pd_spec_mount_mode transmission
_pd_spec_shape cylinder
_pd_spec_size_axial 10
_pd_spec_size_equat 1
_pd_spec_size_thick 1
_refine_ls_goodness_of_fit_all 2.295
_refine_ls_matrix_type full
_refine_ls_number_parameters 54
_refine_ls_shift/su_max 0.01
_refine_ls_weighting_details 1/(sigma*sigma)
_refine_ls_weighting_scheme sigma
_cod_data_source_file c2cc17358a.txt
_cod_data_source_block CdBrbpe
_cod_database_code 7107435

loop_
_symmetry_equiv_pos_site_id
_symmetry_equiv_pos_as_xyz
1 x,y,z
2 -x,-y,-z

loop_
_atom_site_label
_atom_site_type_symbol
_atom_site_thermal_displace_type
_atom_site_fract_x
_atom_site_fract_y
_atom_site_fract_z
_atom_site_occupancy
_atom_site_U_iso_or_equiv
Cd1 Cd Uiso 0.50000 0.50000 0.50000 1.000 0.0251(9)
Br1 Br Uiso 1.0035(7) 0.6787(3) 0.3446(2) 1.000 0.0251(9)
N1 N Uiso 0.566(3) 0.3279(3) 0.3288(10) 1.000 0.0251(9)
C1 C Uiso 0.5551(12) 0.0723(14) -0.0064(2) 1.000 0.0251(9)
C2 C Uiso 0.5581(12) 0.1577(8) 0.1066(6) 1.000 0.0251(9)
C3 C Uiso 0.6791(16) 0.3063(7) 0.0782(8) 1.000 0.0251(9)
C4 C Uiso 0.682(2) 0.3910(5) 0.1902(13) 1.000 0.0251(9)
C5 C Uiso 0.446(4) 0.1812(6) 0.3568(8) 1.000 0.0251(9)
C6 C Uiso 0.443(3) 0.0965(9) 0.2448(10) 1.000 0.0251(9)
H1 H Uiso 0.635(2) 0.1220(17) -0.0927(4) 1.000 0.0251(9)
H3 H Uiso 0.755(2) 0.3473(11) -0.0118(9) 1.000 0.0251(9)
H4 H Uiso 0.760(2) 0.4863(6) 0.1720(16) 1.000 0.0251(9)
H5 H Uiso 0.370(5) 0.1402(8) 0.4467(8) 1.000 0.0251(9)
H6 H Uiso 0.365(4) 0.0012(9) 0.2630(12) 1.000 0.0251(9)

loop_
_geom_angle_atom_site_label_1
_geom_angle_atom_site_label_2
_geom_angle_atom_site_label_3
_geom_angle
_geom_angle_site_symmetry_1
_geom_angle_site_symmetry_3
_geom_angle_publ_flag
Br1 Cd1 N1 90.0(2) . . yes
Br1 Cd1 Br1 90.07(7) . 1_455 yes
Br1 Cd1 Br1 180.00 . 2_666 yes
Br1 Cd1 N1 89.9(2) . 2_666 yes
Br1 Cd1 Br1 89.93(7) . 2_766 yes
Br1 Cd1 N1 91.8(2) 1_455 . yes
Br1 Cd1 N1 90.0(2) 2_666 . yes
N1 Cd1 N1 180.00 . 2_666 yes
Br1 Cd1 N1 88.2(2) 2_766 . yes
Br1 Cd1 Br1 89.93(7) 1_455 2_666 yes
Br1 Cd1 N1 88.2(2) 1_455 2_666 yes
Br1 Cd1 Br1 180.00 1_455 2_766 yes
Br1 Cd1 N1 90.1(2) 2_666 2_666 yes
Br1 Cd1 Br1 90.07(7) 2_666 2_766 yes
Br1 Cd1 N1 91.8(2) 2_766 2_666 yes
Cd1 Br1 Cd1 90.07(7) . 1_655 yes
Cd1 N1 C4 116.1(3) . . yes
Cd1 N1 C5 123.1(7) . . yes
C4 N1 C5 120.0(7) . . yes
C1 C1 C2 125.9(4) 2_655 . no
C1 C2 C3 120.0(6) . . no
C1 C2 C6 120.7(7) . . no
C3 C2 C6 119.4(6) . . no
C2 C3 C4 120.0(7) . . no
N1 C4 C3 120.0(5) . . yes
N1 C5 C6 120.0(8) . . yes
C2 C6 C5 120.6(8) . . no
C2 C1 H1 114.1(14) . . no
C1 C1 H1 120.0(12) 2_655 . no
C2 C3 H3 120.0(9) . . no
C4 C3 H3 120.0(9) . . no
N1 C4 H4 120.0(13) . . no
C3 C4 H4 120.0(14) . . no
N1 C5 H5 120.1(9) . . no
C6 C5 H5 119.9(10) . . no
C2 C6 H6 119.4(11) . . no
C5 C6 H6 120.0(12) . . no

loop_
_geom_bond_atom_site_label_1
_geom_bond_atom_site_label_2
_geom_bond_distance
_geom_bond_site_symmetry_2
_geom_bond_publ_flag
Cd1 Br1 2.782(3) . yes
Cd1 N1 2.407(7) . yes
Cd1 Br1 2.750(3) 1_455 yes
Cd1 Br1 2.782(3) 2_666 yes
Cd1 N1 2.407(7) 2_666 yes
Cd1 Br1 2.750(3) 2_766 yes
N1 C4 1.386(15) . yes
N1 C5 1.387(10) . yes
C1 C2 1.416(10) . no
C1 C1 1.362(16) 2_655 no
C2 C3 1.404(9) . no
C2 C6 1.377(11) . no
C3 C4 1.404(12) . no
C5 C6 1.404(11) . no
C1 H1 0.900(8) . no
C3 H3 0.901(11) . no
C4 H4 0.901(9) . no
C5 H5 0.900(12) . no
C6 H6 0.901(13) . no

loop_
_geom_torsion_atom_site_label_1
_geom_torsion_atom_site_label_2
_geom_torsion_atom_site_label_3
_geom_torsion_atom_site_label_4
_geom_torsion
_geom_torsion_site_symmetry_1
_geom_torsion_site_symmetry_3
_geom_torsion_site_symmetry_4
_geom_torsion_publ_flag
N1 Cd1 Br1 Cd1 -88.2(2) . . 1_655 no
Br1 Cd1 N1 C4 -27.0(8) . . . no
Br1 Cd1 N1 C5 163.2(10) . . . no
Br1 Cd1 N1 C4 63.1(8) 1_455 . . no
Br1 Cd1 N1 C5 -106.8(10) 1_455 . . no
Br1 Cd1 N1 C4 153.0(8) 2_666 . . no
Br1 Cd1 N1 C5 -16.8(10) 2_666 . . no
Br1 Cd1 N1 C4 -116.9(8) 2_766 . . no
Br1 Cd1 N1 C5 73.2(10) 2_766 . . no
Cd1 N1 C5 C6 169.6(9) . . . no
Cd1 N1 C4 C3 -170.4(6) . . . no
C5 N1 C4 C3 -0.2(15) . . . no
C4 N1 C5 C6 0.2(19) . . . no
C1 C1 C2 C3 -180.0(6) 2_655 . . no
C1 C1 C2 C6 0.0(10) 2_655 . . no
C2 C1 C1 C2 180.0(6) . 2_655 2_655 no
C1 C2 C3 C4 180.0(6) . . . no
C1 C2 C6 C5 -180.0(10) . . . no
C3 C2 C6 C5 0.0(14) . . . no
C6 C2 C3 C4 0.0(10) . . . no
C2 C3 C4 N1 0.1(11) . . . no
N1 C5 C6 C2 -0.1(19) . . . no
